data_4346508
loop_
_publ_author_name
'Ojeda-Amador, Ana I'
'Mart\'inez-Mart\'inez, Antonio J'
'Kennedy, Alan R.'
'O'Hara, Charles T'

_publ_section_title
;
 Synthetic and Structural Studies of Mixed Sodium
 Bis(trimethylsilyl)amide/Sodium Halide Aggregates in the Presence of
 \h(2)-N,N-, \h(3)-N,N,N/N,O,N-, and \h(4)-N,N,N,N-Donor Ligands.
;
_journal_issue 20
_journal_name_full 'Inorganic chemistry'
_journal_page_first 9833
_journal_page_last 9844
_journal_paper_doi 10.1021/acs.inorgchem.5b01584
_journal_volume 54
_journal_year 2015
_chemical_formula_moiety 'C30 H86 I N7 Na4 Si6'
_chemical_formula_sum 'C30 H86 I N7 Na4 Si6'
_chemical_formula_weight 932.45
_space_group_crystal_system monoclinic
_space_group_IT_number 14
_space_group_name_Hall '-P 2yn'
_space_group_name_H-M_alt 'P 1 21/n 1'
_atom_sites_solution_hydrogens geom
_audit_creation_method SHELXL-2013
_cell_angle_alpha 90
_cell_angle_beta 113.919(5)
_cell_angle_gamma 90
_cell_formula_units_Z 4
_cell_length_a 15.2873(6)
_cell_length_b 22.3153(6)
_cell_length_c 17.8166(9)
_cell_measurement_reflns_used 12099
_cell_measurement_temperature 123(2)
_cell_measurement_theta_max 73.1281
_cell_measurement_theta_min 3.1598
_cell_volume 5556.0(4)
_computing_cell_refinement
;
CrysAlisPro, Agilent Technologies,
Version 1.171.34.46 (release 25-11-2010 CrysAlis171 .NET)
(compiled Nov 25 2010,17:55:46)
;
_computing_data_collection
;
CrysAlisPro, Agilent Technologies,
Version 1.171.34.46 (release 25-11-2010 CrysAlis171 .NET)
(compiled Nov 25 2010,17:55:46)
;
_computing_data_reduction
;
CrysAlisPro, Agilent Technologies,
Version 1.171.34.46 (release 25-11-2010 CrysAlis171 .NET)
(compiled Nov 25 2010,17:55:46)
;
_computing_publication_material SHELXL-2013
_computing_structure_refinement 'SHELXL-2013 (Sheldrick, 2013)'
_diffrn_ambient_temperature 123(2)
_diffrn_measured_fraction_theta_full 0.995
_diffrn_measured_fraction_theta_max 0.979
_diffrn_measurement_device_type 'Oxford Diffraction Gemini S'
_diffrn_measurement_method 'omega scans'
_diffrn_radiation_type CuK\a
_diffrn_radiation_wavelength 1.54184
_diffrn_reflns_av_R_equivalents 0.0319
_diffrn_reflns_av_unetI/netI 0.0358
_diffrn_reflns_Laue_measured_fraction_full 0.995
_diffrn_reflns_Laue_measured_fraction_max 0.979
_diffrn_reflns_limit_h_max 18
_diffrn_reflns_limit_h_min -14
_diffrn_reflns_limit_k_max 27
_diffrn_reflns_limit_k_min -27
_diffrn_reflns_limit_l_max 21
_diffrn_reflns_limit_l_min -22
_diffrn_reflns_number 35327
_diffrn_reflns_point_group_measured_fraction_full 0.995
_diffrn_reflns_point_group_measured_fraction_max 0.979
_diffrn_reflns_theta_full 70.000
_diffrn_reflns_theta_max 73.201
_diffrn_reflns_theta_min 3.360
_diffrn_source tube
_exptl_absorpt_coefficient_mu 6.267
_exptl_absorpt_correction_T_max 1.00000
_exptl_absorpt_correction_T_min 0.44869
_exptl_absorpt_correction_type multi-scan
_exptl_absorpt_process_details
;
CrysAlisPro, Agilent Technologies,
Version 1.171.34.46 (release 25-11-2010 CrysAlis171 .NET)
(compiled Nov 25 2010,17:55:46)
Empirical absorption correction using spherical harmonics,
 implemented in SCALE3 ABSPACK scaling algorithm.
;
_exptl_crystal_colour colourless
_exptl_crystal_density_diffrn 1.115
_exptl_crystal_description block
_exptl_crystal_F_000 1984
_exptl_crystal_size_max 0.26
_exptl_crystal_size_mid 0.25
_exptl_crystal_size_min 0.22
_refine_diff_density_max 1.221
_refine_diff_density_min -1.138
_refine_diff_density_rms 0.096
_refine_ls_extinction_method none
_refine_ls_goodness_of_fit_ref 1.042
_refine_ls_hydrogen_treatment constr
_refine_ls_matrix_type full
_refine_ls_number_parameters 482
_refine_ls_number_reflns 10902
_refine_ls_number_restraints 71
_refine_ls_restrained_S_all 1.041
_refine_ls_R_factor_all 0.0699
_refine_ls_R_factor_gt 0.0535
_refine_ls_shift/su_max 0.001
_refine_ls_shift/su_mean 0.000
_refine_ls_structure_factor_coef Fsqd
_refine_ls_weighting_details 'w=1/[\s^2^(Fo^2^)+(0.1054P)^2^+2.2480P] where P=(Fo^2^+2Fc^2^)/3'
_refine_ls_weighting_scheme calc
_refine_ls_wR_factor_gt 0.1555
_refine_ls_wR_factor_ref 0.1694
_reflns_Friedel_coverage 0.000
_reflns_number_gt 8475
_reflns_number_total 10902
_reflns_threshold_expression 'I > 2\s(I)'
_cod_data_source_file ic5b01584_si_002.cif
_cod_data_source_block amao68smart
_cod_original_sg_symbol_H-M 'P 21/n'
_cod_database_code 4346508
_shelx_space_group_comment
;
The symmetry employed for this shelxl refinement is uniquely defined
by the following loop, which should always be used as a source of
symmetry information in preference to the above space-group names.
They are only intended as comments.
;
_shelxl_version_number 2013-4

loop_
_space_group_symop_operation_xyz
'x, y, z'
'-x+1/2, y+1/2, -z+1/2'
'-x, -y, -z'
'x-1/2, -y-1/2, z-1/2'

loop_
_atom_site_label
_atom_site_type_symbol
_atom_site_fract_x
_atom_site_fract_y
_atom_site_fract_z
_atom_site_U_iso_or_equiv
_atom_site_adp_type
_atom_site_occupancy
_atom_site_site_symmetry_order
_atom_site_calc_flag
_atom_site_refinement_flags_posn
_atom_site_refinement_flags_adp
_atom_site_refinement_flags_occupancy
_atom_site_disorder_assembly
_atom_site_disorder_group
Na1 Na -0.10421(10) 0.18067(6) 0.25239(9) 0.0360(3) Uani 1 1 d . . . . .
Na2 Na 0.10888(10) 0.12288(6) 0.25667(9) 0.0358(3) Uani 1 1 d . . . . .
Na3 Na 0.25947(10) 0.23178(6) 0.24248(8) 0.0304(3) Uani 1 1 d . . . . .
Na4 Na -0.09831(10) 0.33389(6) 0.27120(8) 0.0336(3) Uani 1 1 d . . . . .
I1 I 0.06391(2) 0.25847(2) 0.25184(3) 0.06068(14) Uani 1 1 d . . . . .
Si1 Si -0.10528(7) 0.05423(4) 0.16170(6) 0.0323(2) Uani 1 1 d . . . . .
Si2 Si -0.00624(8) 0.04969(4) 0.34641(6) 0.0342(2) Uani 1 1 d . . . . .
Si3 Si 0.25203(8) 0.09693(4) 0.16005(6) 0.0353(2) Uani 1 1 d . . . . .
Si4 Si 0.34749(7) 0.10731(4) 0.34480(6) 0.0339(2) Uani 1 1 d . . . . .
Si5 Si -0.30553(8) 0.26201(5) 0.16513(6) 0.0366(2) Uani 1 1 d . . . . .
Si6 Si -0.22021(8) 0.25043(5) 0.34814(6) 0.0384(3) Uani 1 1 d . . . . .
N1 N -0.0372(2) 0.08390(13) 0.25459(17) 0.0296(6) Uani 1 1 d . . . . .
N2 N 0.2628(2) 0.12480(13) 0.25130(17) 0.0295(6) Uani 1 1 d . . . . .
N3 N -0.2105(2) 0.25649(13) 0.25676(18) 0.0280(6) Uani 1 1 d . . . . .
N4 N -0.0897(2) 0.42728(14) 0.20183(19) 0.0401(7) Uani 1 1 d D U . . .
N5 N -0.0058(2) 0.40431(14) 0.38667(19) 0.0394(7) Uani 1 1 d D U . . .
N6 N 0.3693(2) 0.31412(14) 0.31922(18) 0.0351(7) Uani 1 1 d . . . . .
N7 N 0.2421(2) 0.30732(14) 0.13565(18) 0.0364(7) Uani 1 1 d . . . . .
C1 C -0.1447(3) 0.1156(2) 0.0822(2) 0.0453(10) Uani 1 1 d . . . . .
H1A H -0.1767 0.0978 0.0275 0.068 Uiso 1 1 calc R U . . .
H1B H -0.0888 0.1384 0.0850 0.068 Uiso 1 1 calc R U . . .
H1C H -0.1892 0.1423 0.0929 0.068 Uiso 1 1 calc R U . . .
C2 C -0.0420(4) -0.0025(2) 0.1231(3) 0.0581(13) Uani 1 1 d . . . . .
H2A H -0.0844 -0.0150 0.0674 0.087 Uiso 1 1 calc R U . . .
H2B H -0.0249 -0.0375 0.1595 0.087 Uiso 1 1 calc R U . . .
H2C H 0.0162 0.0154 0.1224 0.087 Uiso 1 1 calc R U . . .
C3 C -0.2184(3) 0.0169(2) 0.1539(3) 0.0564(12) Uani 1 1 d . . . . .
H3A H -0.2575 0.0068 0.0964 0.085 Uiso 1 1 calc R U . . .
H3B H -0.2543 0.0442 0.1741 0.085 Uiso 1 1 calc R U . . .
H3C H -0.2028 -0.0197 0.1871 0.085 Uiso 1 1 calc R U . . .
C4 C 0.0946(3) 0.0919(2) 0.4272(2) 0.0501(11) Uani 1 1 d . . . . .
H4A H 0.1533 0.0862 0.4185 0.075 Uiso 1 1 calc R U . . .
H4B H 0.1042 0.0769 0.4816 0.075 Uiso 1 1 calc R U . . .
H4C H 0.0788 0.1347 0.4235 0.075 Uiso 1 1 calc R U . . .
C5 C 0.0381(4) -0.0293(2) 0.3503(3) 0.0629(14) Uani 1 1 d . . . . .
H5A H -0.0142 -0.0547 0.3139 0.094 Uiso 1 1 calc R U . . .
H5B H 0.0608 -0.0444 0.4067 0.094 Uiso 1 1 calc R U . . .
H5C H 0.0907 -0.0300 0.3323 0.094 Uiso 1 1 calc R U . . .
C6 C -0.1045(4) 0.0474(3) 0.3833(3) 0.0622(14) Uani 1 1 d . . . . .
H6A H -0.1208 0.0884 0.3928 0.093 Uiso 1 1 calc R U . . .
H6B H -0.0833 0.0246 0.4346 0.093 Uiso 1 1 calc R U . . .
H6C H -0.1609 0.0281 0.3417 0.093 Uiso 1 1 calc R U . . .
C7 C 0.1396(3) 0.1273(2) 0.0770(3) 0.0571(13) Uani 1 1 d . . . . .
H7A H 0.1356 0.1139 0.0233 0.086 Uiso 1 1 calc R U . . .
H7B H 0.1408 0.1712 0.0790 0.086 Uiso 1 1 calc R U . . .
H7C H 0.0838 0.1127 0.0854 0.086 Uiso 1 1 calc R U . . .
C8 C 0.3516(4) 0.1179(2) 0.1288(3) 0.0556(12) Uani 1 1 d . . . . .
H8A H 0.3347 0.1057 0.0717 0.083 Uiso 1 1 calc R U . . .
H8B H 0.4106 0.0975 0.1646 0.083 Uiso 1 1 calc R U . . .
H8C H 0.3615 0.1613 0.1337 0.083 Uiso 1 1 calc R U . . .
C9 C 0.2426(3) 0.0131(2) 0.1515(3) 0.0554(12) Uani 1 1 d . . . . .
H9A H 0.1907 -0.0006 0.1663 0.083 Uiso 1 1 calc R U . . .
H9B H 0.3031 -0.0049 0.1889 0.083 Uiso 1 1 calc R U . . .
H9C H 0.2291 0.0010 0.0950 0.083 Uiso 1 1 calc R U . . .
C10 C 0.3405(3) 0.1619(2) 0.4228(2) 0.0479(10) Uani 1 1 d . . . . .
H10A H 0.3470 0.2028 0.4060 0.072 Uiso 1 1 calc R U . . .
H10B H 0.3923 0.1536 0.4765 0.072 Uiso 1 1 calc R U . . .
H10C H 0.2787 0.1576 0.4267 0.072 Uiso 1 1 calc R U . . .
C11 C 0.4739(3) 0.1121(2) 0.3541(3) 0.0584(13) Uani 1 1 d . . . . .
H11A H 0.4827 0.0843 0.3151 0.088 Uiso 1 1 calc R U . . .
H11B H 0.5179 0.1015 0.4101 0.088 Uiso 1 1 calc R U . . .
H11C H 0.4872 0.1531 0.3419 0.088 Uiso 1 1 calc R U . . .
C12 C 0.3364(4) 0.0299(2) 0.3824(3) 0.0580(12) Uani 1 1 d . . . . .
H12A H 0.3433 -0.0001 0.3449 0.087 Uiso 1 1 calc R U . . .
H12B H 0.2735 0.0255 0.3843 0.087 Uiso 1 1 calc R U . . .
H12C H 0.3866 0.0239 0.4375 0.087 Uiso 1 1 calc R U . . .
C13 C -0.2616(4) 0.2796(2) 0.0831(3) 0.0537(12) Uani 1 1 d . . . . .
H13A H -0.3140 0.2742 0.0289 0.081 Uiso 1 1 calc R U . . .
H13B H -0.2088 0.2526 0.0886 0.081 Uiso 1 1 calc R U . . .
H13C H -0.2392 0.3212 0.0891 0.081 Uiso 1 1 calc R U . . .
C14 C -0.3775(4) 0.1916(2) 0.1326(3) 0.0612(13) Uani 1 1 d . . . . .
H14A H -0.4213 0.1946 0.0745 0.092 Uiso 1 1 calc R U . . .
H14B H -0.4145 0.1858 0.1659 0.092 Uiso 1 1 calc R U . . .
H14C H -0.3345 0.1574 0.1402 0.092 Uiso 1 1 calc R U . . .
C15 C -0.3935(4) 0.3230(3) 0.1583(3) 0.0732(17) Uani 1 1 d . . . . .
H15A H -0.4379 0.3286 0.1008 0.110 Uiso 1 1 calc R U . . .
H15B H -0.3590 0.3605 0.1797 0.110 Uiso 1 1 calc R U . . .
H15C H -0.4295 0.3117 0.1908 0.110 Uiso 1 1 calc R U . . .
C16 C -0.0970(3) 0.2350(2) 0.4302(2) 0.0487(11) Uani 1 1 d . . . . .
H16A H -0.0756 0.1952 0.4213 0.073 Uiso 1 1 calc R U . . .
H16B H -0.0993 0.2363 0.4843 0.073 Uiso 1 1 calc R U . . .
H16C H -0.0521 0.2654 0.4275 0.073 Uiso 1 1 calc R U . . .
C17 C -0.3009(4) 0.1890(3) 0.3537(3) 0.0738(18) Uani 1 1 d . . . . .
H17A H -0.3671 0.1983 0.3167 0.111 Uiso 1 1 calc R U . . .
H17B H -0.2960 0.1856 0.4101 0.111 Uiso 1 1 calc R U . . .
H17C H -0.2817 0.1511 0.3371 0.111 Uiso 1 1 calc R U . . .
C18 C -0.2648(4) 0.3204(3) 0.3803(3) 0.0668(15) Uani 1 1 d . . . . .
H18A H -0.2271 0.3548 0.3764 0.100 Uiso 1 1 calc R U . . .
H18B H -0.2582 0.3160 0.4371 0.100 Uiso 1 1 calc R U . . .
H18C H -0.3323 0.3267 0.3442 0.100 Uiso 1 1 calc R U . . .
C25 C 0.3652(3) 0.35877(18) 0.2569(2) 0.0447(10) Uani 1 1 d . . . . .
H25A H 0.4144 0.3488 0.2360 0.054 Uiso 1 1 calc R U . . .
H25B H 0.3809 0.3987 0.2831 0.054 Uiso 1 1 calc R U . . .
C26 C 0.2688(3) 0.36188(17) 0.1854(2) 0.0436(9) Uani 1 1 d . . . . .
H26A H 0.2194 0.3702 0.2067 0.052 Uiso 1 1 calc R U . . .
H26B H 0.2689 0.3958 0.1497 0.052 Uiso 1 1 calc R U . . .
C27 C 0.4705(3) 0.2983(2) 0.3680(3) 0.0607(13) Uani 1 1 d . . . . .
H27A H 0.4973 0.2796 0.3323 0.091 Uiso 1 1 calc R U . . .
H27B H 0.4745 0.2702 0.4116 0.091 Uiso 1 1 calc R U . . .
H27C H 0.5067 0.3347 0.3926 0.091 Uiso 1 1 calc R U . . .
C28 C 0.3289(4) 0.3399(2) 0.3735(3) 0.0590(13) Uani 1 1 d . . . . .
H28A H 0.2612 0.3494 0.3417 0.089 Uiso 1 1 calc R U . . .
H28B H 0.3637 0.3767 0.3984 0.089 Uiso 1 1 calc R U . . .
H28C H 0.3347 0.3111 0.4167 0.089 Uiso 1 1 calc R U . . .
C29 C 0.3075(4) 0.2965(2) 0.0951(3) 0.0566(12) Uani 1 1 d . . . . .
H29A H 0.2854 0.2617 0.0587 0.085 Uiso 1 1 calc R U . . .
H29B H 0.3721 0.2888 0.1367 0.085 Uiso 1 1 calc R U . . .
H29C H 0.3086 0.3318 0.0628 0.085 Uiso 1 1 calc R U . . .
C30 C 0.1446(4) 0.3143(2) 0.0730(3) 0.0631(14) Uani 1 1 d . . . . .
H30A H 0.1420 0.3488 0.0382 0.095 Uiso 1 1 calc R U . . .
H30B H 0.1005 0.3207 0.0998 0.095 Uiso 1 1 calc R U . . .
H30C H 0.1260 0.2780 0.0392 0.095 Uiso 1 1 calc R U . . .
C19 C -0.1766(4) 0.4622(3) 0.1772(4) 0.0589(16) Uani 0.803(7) 1 d D U P A 1
H19A H -0.1650 0.5027 0.1622 0.088 Uiso 0.803(7) 1 calc R U P A 1
H19B H -0.1967 0.4643 0.2229 0.088 Uiso 0.803(7) 1 calc R U P A 1
H19C H -0.2271 0.4431 0.1299 0.088 Uiso 0.803(7) 1 calc R U P A 1
C20 C -0.0631(5) 0.4184(4) 0.1321(4) 0.0560(17) Uani 0.803(7) 1 d D U P A 1
H20A H -0.1179 0.4021 0.0855 0.084 Uiso 0.803(7) 1 calc R U P A 1
H20B H -0.0094 0.3903 0.1478 0.084 Uiso 0.803(7) 1 calc R U P A 1
H20C H -0.0443 0.4569 0.1166 0.084 Uiso 0.803(7) 1 calc R U P A 1
C21 C -0.0051(4) 0.4589(2) 0.2661(3) 0.0522(14) Uani 0.803(7) 1 d D U P A 1
H21A H 0.0540 0.4368 0.2736 0.063 Uiso 0.803(7) 1 calc R U P A 1
H21B H -0.0001 0.4996 0.2463 0.063 Uiso 0.803(7) 1 calc R U P A 1
C22 C -0.0120(5) 0.4637(2) 0.3478(3) 0.0478(16) Uani 0.803(7) 1 d D U P A 1
H22A H 0.0404 0.4896 0.3848 0.057 Uiso 0.803(7) 1 calc R U P A 1
H22B H -0.0735 0.4829 0.3400 0.057 Uiso 0.803(7) 1 calc R U P A 1
C23 C -0.0352(7) 0.4121(4) 0.4551(4) 0.0439(16) Uani 0.803(7) 1 d D U P A 1
H23A H -0.0388 0.3729 0.4784 0.066 Uiso 0.803(7) 1 calc R U P A 1
H23B H -0.0982 0.4314 0.4349 0.066 Uiso 0.803(7) 1 calc R U P A 1
H23C H 0.0116 0.4373 0.4975 0.066 Uiso 0.803(7) 1 calc R U P A 1
C24 C 0.0932(5) 0.3828(6) 0.4219(7) 0.050(2) Uani 0.803(7) 1 d D U P A 1
H24A H 0.1164 0.3788 0.3783 0.075 Uiso 0.803(7) 1 calc R U P A 1
H24B H 0.0960 0.3437 0.4478 0.075 Uiso 0.803(7) 1 calc R U P A 1
H24C H 0.1335 0.4114 0.4631 0.075 Uiso 0.803(7) 1 calc R U P A 1
C19A C -0.1871(12) 0.4444(14) 0.1403(14) 0.0589(16) Uani 0.197(7) 1 d D . P A 2
H19D H -0.2309 0.4481 0.1679 0.088 Uiso 0.197(7) 1 calc R U P A 2
H19E H -0.2108 0.4136 0.0977 0.088 Uiso 0.197(7) 1 calc R U P A 2
H19F H -0.1834 0.4829 0.1152 0.088 Uiso 0.197(7) 1 calc R U P A 2
C21A C -0.0753(17) 0.4732(7) 0.2658(10) 0.0522(14) Uani 0.197(7) 1 d D . P A 2
H21C H -0.1313 0.4751 0.2803 0.063 Uiso 0.197(7) 1 calc R U P A 2
H21D H -0.0650 0.5132 0.2468 0.063 Uiso 0.197(7) 1 calc R U P A 2
C20A C -0.0248(18) 0.4218(18) 0.1597(17) 0.0560(17) Uani 0.197(7) 1 d D . P A 2
H20D H -0.0359 0.3833 0.1308 0.084 Uiso 0.197(7) 1 calc R U P A 2
H20E H 0.0416 0.4238 0.2002 0.084 Uiso 0.197(7) 1 calc R U P A 2
H20F H -0.0370 0.4546 0.1202 0.084 Uiso 0.197(7) 1 calc R U P A 2
C22A C 0.0138(16) 0.4524(10) 0.3390(14) 0.0478(16) Uani 0.197(7) 1 d D . P A 2
H22C H 0.0617 0.4379 0.3190 0.057 Uiso 0.197(7) 1 calc R U P A 2
H22D H 0.0420 0.4870 0.3756 0.057 Uiso 0.197(7) 1 calc R U P A 2
C23A C -0.053(3) 0.422(2) 0.441(2) 0.0439(16) Uani 0.197(7) 1 d D . P A 2
H23D H -0.0710 0.3866 0.4631 0.066 Uiso 0.197(7) 1 calc R U P A 2
H23E H -0.1105 0.4458 0.4094 0.066 Uiso 0.197(7) 1 calc R U P A 2
H23F H -0.0088 0.4468 0.4861 0.066 Uiso 0.197(7) 1 calc R U P A 2
C24A C 0.085(2) 0.373(3) 0.434(4) 0.050(2) Uani 0.197(7) 1 d D . P A 2
H24D H 0.1174 0.3636 0.3976 0.075 Uiso 0.197(7) 1 calc R U P A 2
H24E H 0.0718 0.3353 0.4561 0.075 Uiso 0.197(7) 1 calc R U P A 2
H24F H 0.1264 0.3983 0.4790 0.075 Uiso 0.197(7) 1 calc R U P A 2

loop_
_atom_site_aniso_label
_atom_site_aniso_U_11
_atom_site_aniso_U_22
_atom_site_aniso_U_33
_atom_site_aniso_U_23
_atom_site_aniso_U_13
_atom_site_aniso_U_12
Na1 0.0288(7) 0.0318(7) 0.0508(8) 0.0008(6) 0.0197(6) 0.0008(6)
Na2 0.0271(7) 0.0300(7) 0.0532(8) 0.0001(6) 0.0193(6) -0.0032(6)
Na3 0.0275(7) 0.0246(6) 0.0397(7) -0.0022(5) 0.0141(6) -0.0052(5)
Na4 0.0275(7) 0.0309(7) 0.0419(7) -0.0013(6) 0.0136(6) -0.0018(6)
I1 0.0464(2) 0.03411(17) 0.1216(3) -0.00089(14) 0.0547(2) -0.00004(11)
Si1 0.0263(5) 0.0328(5) 0.0355(5) -0.0033(4) 0.0101(4) -0.0047(4)
Si2 0.0392(6) 0.0291(5) 0.0352(5) 0.0002(4) 0.0159(4) -0.0078(4)
Si3 0.0322(5) 0.0316(5) 0.0399(5) -0.0069(4) 0.0124(4) 0.0040(4)
Si4 0.0310(5) 0.0287(5) 0.0384(5) -0.0005(4) 0.0104(4) -0.0017(4)
Si5 0.0247(5) 0.0477(6) 0.0321(5) -0.0009(4) 0.0059(4) 0.0054(4)
Si6 0.0236(5) 0.0610(7) 0.0314(5) -0.0046(4) 0.0118(4) -0.0099(5)
N1 0.0273(15) 0.0274(14) 0.0335(15) -0.0007(11) 0.0117(12) -0.0054(12)
N2 0.0247(15) 0.0271(14) 0.0370(15) -0.0027(11) 0.0129(12) -0.0008(12)
N3 0.0171(14) 0.0322(15) 0.0327(14) -0.0008(11) 0.0082(12) -0.0013(11)
N4 0.0447(19) 0.0354(16) 0.0431(17) 0.0010(13) 0.0207(15) 0.0049(14)
N5 0.0308(17) 0.0395(17) 0.0408(16) -0.0010(13) 0.0072(14) -0.0043(14)
N6 0.0338(17) 0.0346(16) 0.0355(15) -0.0063(12) 0.0126(13) -0.0097(13)
N7 0.0371(18) 0.0352(16) 0.0349(15) 0.0027(12) 0.0123(14) -0.0006(14)
C1 0.037(2) 0.057(3) 0.038(2) 0.0064(18) 0.0102(17) -0.0009(19)
C2 0.057(3) 0.054(3) 0.053(3) -0.015(2) 0.013(2) 0.012(2)
C3 0.043(3) 0.061(3) 0.059(3) -0.003(2) 0.015(2) -0.027(2)
C4 0.047(3) 0.057(3) 0.039(2) 0.0000(19) 0.0093(19) -0.012(2)
C5 0.095(4) 0.038(2) 0.055(3) 0.008(2) 0.030(3) 0.006(2)
C6 0.062(3) 0.083(4) 0.054(3) -0.005(2) 0.036(2) -0.026(3)
C7 0.055(3) 0.059(3) 0.042(2) -0.009(2) 0.004(2) 0.017(2)
C8 0.060(3) 0.064(3) 0.055(3) 0.004(2) 0.036(2) 0.009(2)
C9 0.047(3) 0.040(2) 0.070(3) -0.017(2) 0.014(2) 0.006(2)
C10 0.056(3) 0.047(2) 0.040(2) -0.0016(18) 0.020(2) -0.005(2)
C11 0.029(2) 0.072(3) 0.064(3) -0.020(2) 0.008(2) -0.002(2)
C12 0.065(3) 0.038(2) 0.063(3) 0.008(2) 0.018(2) 0.001(2)
C13 0.061(3) 0.059(3) 0.039(2) 0.013(2) 0.019(2) 0.010(2)
C14 0.053(3) 0.073(3) 0.043(2) -0.011(2) 0.005(2) -0.025(3)
C15 0.053(3) 0.097(4) 0.060(3) 0.003(3) 0.012(3) 0.033(3)
C16 0.031(2) 0.072(3) 0.034(2) 0.0030(19) 0.0046(17) -0.009(2)
C17 0.058(3) 0.115(5) 0.051(3) 0.000(3) 0.024(2) -0.049(3)
C18 0.044(3) 0.101(4) 0.057(3) -0.031(3) 0.021(2) 0.005(3)
C25 0.055(3) 0.0319(19) 0.053(2) -0.0077(17) 0.028(2) -0.0167(19)
C26 0.054(3) 0.0293(18) 0.050(2) 0.0029(16) 0.024(2) 0.0028(18)
C27 0.043(3) 0.064(3) 0.058(3) 0.000(2) 0.002(2) -0.013(2)
C28 0.093(4) 0.039(2) 0.057(3) -0.013(2) 0.044(3) -0.007(2)
C29 0.070(3) 0.057(3) 0.052(2) -0.006(2) 0.033(2) -0.004(2)
C30 0.050(3) 0.070(3) 0.053(3) 0.015(2) 0.004(2) 0.002(2)
C19 0.064(3) 0.058(4) 0.060(4) 0.007(3) 0.030(3) 0.022(3)
C20 0.059(4) 0.060(3) 0.060(4) 0.010(4) 0.034(3) 0.008(4)
C21 0.057(3) 0.041(3) 0.056(3) 0.006(2) 0.020(3) -0.013(3)
C22 0.057(4) 0.034(3) 0.051(3) -0.010(2) 0.019(2) -0.012(2)
C23 0.040(4) 0.037(4) 0.052(4) 0.004(3) 0.016(4) 0.013(2)
C24 0.031(3) 0.069(6) 0.050(4) -0.005(3) 0.016(2) -0.002(3)
C19A 0.064(3) 0.058(4) 0.060(4) 0.007(3) 0.030(3) 0.022(3)
C21A 0.057(3) 0.041(3) 0.056(3) 0.006(2) 0.020(3) -0.013(3)
C20A 0.059(4) 0.060(3) 0.060(4) 0.010(4) 0.034(3) 0.008(4)
C22A 0.057(4) 0.034(3) 0.051(3) -0.010(2) 0.019(2) -0.012(2)
C23A 0.040(4) 0.037(4) 0.052(4) 0.004(3) 0.016(4) 0.013(2)
C24A 0.031(3) 0.069(6) 0.050(4) -0.005(3) 0.016(2) -0.002(3)

loop_
_atom_type_symbol
_atom_type_description
_atom_type_scat_dispersion_real
_atom_type_scat_dispersion_imag
_atom_type_scat_source
Na Na 0.1353 0.1239 'International Tables Vol C Tables 4.2.6.8 and 6.1.1.4'
I I -0.3257 6.8362 'International Tables Vol C Tables 4.2.6.8 and 6.1.1.4'
Si Si 0.2541 0.3302 'International Tables Vol C Tables 4.2.6.8 and 6.1.1.4'
N N 0.0311 0.0180 'International Tables Vol C Tables 4.2.6.8 and 6.1.1.4'
C C 0.0181 0.0091 'International Tables Vol C Tables 4.2.6.8 and 6.1.1.4'
H H 0.0000 0.0000 'International Tables Vol C Tables 4.2.6.8 and 6.1.1.4'

loop_
_geom_angle_atom_site_label_1
_geom_angle_atom_site_label_2
_geom_angle_atom_site_label_3
_geom_angle
N3 Na1 N1 160.47(12)
N3 Na1 I1 100.40(8)
N1 Na1 I1 98.96(8)
N3 Na1 Si1 140.49(9)
N1 Na1 Si1 30.31(7)
I1 Na1 Si1 108.75(5)
N3 Na1 Si6 29.33(7)
N1 Na1 Si6 137.30(9)
I1 Na1 Si6 110.87(5)
Si1 Na1 Si6 140.36(5)
N3 Na1 Si5 28.12(7)
N1 Na1 Si5 143.47(9)
I1 Na1 Si5 107.48(5)
Si1 Na1 Si5 114.83(5)
Si6 Na1 Si5 53.31(3)
N3 Na1 Si2 140.25(9)
N1 Na1 Si2 27.44(7)
I1 Na1 Si2 106.41(4)
Si1 Na1 Si2 53.89(3)
Si6 Na1 Si2 111.83(5)
Si5 Na1 Si2 146.07(5)
N3 Na1 Na4 43.68(8)
N1 Na1 Na4 155.03(9)
I1 Na1 Na4 56.93(3)
Si1 Na1 Na4 155.27(6)
Si6 Na1 Na4 58.61(4)
Si5 Na1 Na4 59.36(4)
Si2 Na1 Na4 145.01(5)
N3 Na1 Na2 156.01(9)
N1 Na1 Na2 43.17(8)
I1 Na1 Na2 55.80(3)
Si1 Na1 Na2 60.28(4)
Si6 Na1 Na2 149.03(6)
Si5 Na1 Na2 152.20(6)
Si2 Na1 Na2 56.53(4)
Na4 Na1 Na2 112.34(5)
N1 Na2 N2 159.41(12)
N1 Na2 I1 99.22(9)
N2 Na2 I1 101.08(8)
N1 Na2 Si2 30.10(7)
N2 Na2 Si2 139.85(9)
I1 Na2 Si2 110.22(5)
N1 Na2 Si3 137.30(9)
N2 Na2 Si3 28.59(7)
I1 Na2 Si3 109.86(4)
Si2 Na2 Si3 139.82(5)
N1 Na2 Si4 143.51(9)
N2 Na2 Si4 28.41(7)
I1 Na2 Si4 107.54(4)
Si2 Na2 Si4 114.83(5)
Si3 Na2 Si4 53.66(3)
N1 Na2 Si1 27.84(7)
N2 Na2 Si1 139.12(9)
I1 Na2 Si1 105.65(4)
Si2 Na2 Si1 53.99(3)
Si3 Na2 Si1 111.56(5)
Si4 Na2 Si1 146.71(5)
N1 Na2 Na3 155.67(9)
N2 Na2 Na3 44.24(7)
I1 Na2 Na3 56.85(3)
Si2 Na2 Na3 154.82(6)
Si3 Na2 Na3 58.97(4)
Si4 Na2 Na3 58.15(4)
Si1 Na2 Na3 145.84(5)
N1 Na2 Na1 43.19(8)
N2 Na2 Na1 156.96(9)
I1 Na2 Na1 56.03(3)
Si2 Na2 Na1 60.56(4)
Si3 Na2 Na1 149.06(6)
Si4 Na2 Na1 151.71(6)
Si1 Na2 Na1 56.53(4)
Na3 Na2 Na1 112.77(5)
N2 Na3 N7 136.32(12)
N2 Na3 N6 135.12(12)
N7 Na3 N6 75.99(11)
N2 Na3 C26 162.60(12)
N7 Na3 C26 27.65(10)
N6 Na3 C26 51.58(11)
N2 Na3 I1 100.53(8)
N7 Na3 I1 96.01(9)
N6 Na3 I1 106.09(9)
C26 Na3 I1 90.64(9)
N2 Na3 Si4 29.45(7)
N7 Na3 Si4 153.13(10)
N6 Na3 Si4 106.56(9)
C26 Na3 Si4 155.31(10)
I1 Na3 Si4 108.46(4)
N2 Na3 Si3 28.72(7)
N7 Na3 Si3 107.61(9)
N6 Na3 Si3 143.48(10)
C26 Na3 Si3 134.41(9)
I1 Na3 Si3 109.52(4)
Si4 Na3 Si3 54.24(3)
N2 Na3 Na2 44.31(8)
N7 Na3 Na2 132.37(9)
N6 Na3 Na2 143.73(9)
C26 Na3 Na2 144.12(10)
I1 Na3 Na2 56.23(3)
Si4 Na3 Na2 59.82(4)
Si3 Na3 Na2 59.19(4)
N3 Na4 N4 138.38(12)
N3 Na4 N5 133.18(12)
N4 Na4 N5 75.78(11)
N3 Na4 C22A 156.8(5)
N4 Na4 C22A 48.8(3)
N5 Na4 C22A 27.8(3)
N3 Na4 I1 99.61(9)
N4 Na4 I1 101.20(9)
N5 Na4 I1 102.59(9)
C22A Na4 I1 99.4(5)
N3 Na4 Si6 29.48(7)
N4 Na4 Si6 147.50(10)
N5 Na4 Si6 103.73(9)
C22A Na4 Si6 129.2(4)
I1 Na4 Si6 110.39(5)
N3 Na4 Si5 28.10(7)
N4 Na4 Si5 110.65(9)
N5 Na4 Si5 147.68(9)
C22A Na4 Si5 150.1(4)
I1 Na4 Si5 106.82(4)
Si6 Na4 Si5 53.33(3)
N3 Na4 Na1 43.58(8)
N4 Na4 Na1 143.26(9)
N5 Na4 Na1 133.24(9)
C22A Na4 Na1 150.6(4)
I1 Na4 Na1 56.24(3)
Si6 Na4 Na1 58.78(4)
Si5 Na4 Na1 59.27(4)
Na2 I1 Na1 68.17(4)
Na2 I1 Na3 66.92(4)
Na1 I1 Na3 134.92(4)
Na2 I1 Na4 134.37(4)
Na1 I1 Na4 66.82(4)
Na3 I1 Na4 158.17(4)
N1 Si1 C3 115.47(19)
N1 Si1 C1 109.47(17)
C3 Si1 C1 105.2(2)
N1 Si1 C2 114.61(19)
C3 Si1 C2 105.6(2)
C1 Si1 C2 105.6(2)
N1 Si1 Na1 45.31(11)
C3 Si1 Na1 103.96(18)
C1 Si1 Na1 71.24(14)
C2 Si1 Na1 149.94(17)
N1 Si1 Na2 41.12(11)
C3 Si1 Na2 156.35(16)
C1 Si1 Na2 89.83(14)
C2 Si1 Na2 87.20(16)
Na1 Si1 Na2 63.19(4)
N1 Si2 C6 113.8(2)
N1 Si2 C5 114.50(19)
C6 Si2 C5 106.9(3)
N1 Si2 C4 109.59(17)
C6 Si2 C4 105.7(2)
C5 Si2 C4 105.7(2)
N1 Si2 Na2 45.00(11)
C6 Si2 Na2 149.07(19)
C5 Si2 Na2 103.30(18)
C4 Si2 Na2 71.69(14)
N1 Si2 Na1 40.54(11)
C6 Si2 Na1 86.57(19)
C5 Si2 Na1 154.77(15)
C4 Si2 Na1 90.39(15)
Na2 Si2 Na1 62.91(4)
N2 Si3 C9 114.8(2)
N2 Si3 C8 114.83(19)
C9 Si3 C8 105.6(2)
N2 Si3 C7 109.07(18)
C9 Si3 C7 106.2(2)
C8 Si3 C7 105.6(2)
N2 Si3 Na3 42.99(10)
C9 Si3 Na3 157.47(18)
C8 Si3 Na3 91.10(16)
C7 Si3 Na3 83.01(15)
N2 Si3 Na2 42.84(10)
C9 Si3 Na2 99.76(17)
C8 Si3 Na2 152.72(16)
C7 Si3 Na2 76.25(16)
Na3 Si3 Na2 61.84(4)
N2 Si4 C11 115.1(2)
N2 Si4 C10 109.19(18)
C11 Si4 C10 105.2(2)
N2 Si4 C12 114.75(19)
C11 Si4 C12 105.0(2)
C10 Si4 C12 106.9(2)
N2 Si4 Na3 44.11(10)
C11 Si4 Na3 100.11(18)
C10 Si4 Na3 74.39(14)
C12 Si4 Na3 153.32(17)
N2 Si4 Na2 42.39(11)
C11 Si4 Na2 157.22(17)
C10 Si4 Na2 84.40(15)
C12 Si4 Na2 91.36(17)
Na3 Si4 Na2 62.03(4)
N3 Si5 C14 113.87(19)
N3 Si5 C13 109.12(19)
C14 Si5 C13 106.5(2)
N3 Si5 C15 115.2(2)
C14 Si5 C15 105.8(3)
C13 Si5 C15 105.7(2)
N3 Si5 Na1 41.27(11)
C14 Si5 Na1 90.17(18)
C13 Si5 Na1 85.62(15)
C15 Si5 Na1 156.41(18)
N3 Si5 Na4 41.33(10)
C14 Si5 Na4 151.16(18)
C13 Si5 Na4 77.62(16)
C15 Si5 Na4 100.2(2)
Na1 Si5 Na4 61.37(4)
N3 Si6 C17 115.08(19)
N3 Si6 C18 114.1(2)
C17 Si6 C18 105.3(3)
N3 Si6 C16 108.00(18)
C17 Si6 C16 107.3(2)
C18 Si6 C16 106.6(2)
N3 Si6 Na4 43.42(10)
C17 Si6 Na4 158.37(17)
C18 Si6 Na4 89.64(19)
C16 Si6 Na4 82.56(14)
N3 Si6 Na1 43.08(10)
C17 Si6 Na1 100.7(2)
C18 Si6 Na1 152.0(2)
C16 Si6 Na1 74.84(16)
Na4 Si6 Na1 62.61(4)
Si2 N1 Si1 126.14(18)
Si2 N1 Na2 104.91(14)
Si1 N1 Na2 111.04(15)
Si2 N1 Na1 112.02(15)
Si1 N1 Na1 104.38(14)
Na2 N1 Na1 93.64(11)
Si3 N2 Si4 127.03(18)
Si3 N2 Na3 108.30(15)
Si4 N2 Na3 106.44(14)
Si3 N2 Na2 108.57(14)
Si4 N2 Na2 109.20(15)
Na3 N2 Na2 91.45(11)
Si5 N3 Si6 123.76(19)
Si5 N3 Na1 110.61(15)
Si6 N3 Na1 107.59(14)
Si5 N3 Na4 110.57(15)
Si6 N3 Na4 107.10(14)
Na1 N3 Na4 92.75(12)
C19 N4 C20 110.6(4)
C20A N4 C21A 122.0(18)
C20A N4 C19A 108.9(16)
C21A N4 C19A 100.3(14)
C19 N4 C21 112.2(4)
C20 N4 C21 105.1(4)
C19 N4 Na4 112.3(3)
C20 N4 Na4 113.6(4)
C20A N4 Na4 111.8(16)
C21A N4 Na4 102.8(9)
C19A N4 Na4 110.2(13)
C21 N4 Na4 102.6(3)
C24 N5 C23 107.1(6)
C22A N5 C23A 116(2)
C22A N5 C24A 108(2)
C23A N5 C24A 111(3)
C24 N5 C22 110.7(5)
C23 N5 C22 107.3(4)
C24 N5 Na4 106.6(6)
C23 N5 Na4 119.5(5)
C22A N5 Na4 99.3(11)
C23A N5 Na4 116(2)
C24A N5 Na4 105(3)
C22 N5 Na4 105.6(3)
C28 N6 C25 109.4(3)
C28 N6 C27 109.1(4)
C25 N6 C27 108.6(3)
C28 N6 Na3 106.4(3)
C25 N6 Na3 105.8(2)
C27 N6 Na3 117.3(3)
C26 N7 C30 108.7(3)
C26 N7 C29 110.9(3)
C30 N7 C29 109.1(4)
C26 N7 Na3 100.6(2)
C30 N7 Na3 114.6(3)
C29 N7 Na3 112.5(3)
Si1 C1 H1A 109.5
Si1 C1 H1B 109.5
H1A C1 H1B 109.5
Si1 C1 H1C 109.5
H1A C1 H1C 109.5
H1B C1 H1C 109.5
Si1 C2 H2A 109.5
Si1 C2 H2B 109.5
H2A C2 H2B 109.5
Si1 C2 H2C 109.5
H2A C2 H2C 109.5
H2B C2 H2C 109.5
Si1 C3 H3A 109.5
Si1 C3 H3B 109.5
H3A C3 H3B 109.5
Si1 C3 H3C 109.5
H3A C3 H3C 109.5
H3B C3 H3C 109.5
Si2 C4 H4A 109.5
Si2 C4 H4B 109.5
H4A C4 H4B 109.5
Si2 C4 H4C 109.5
H4A C4 H4C 109.5
H4B C4 H4C 109.5
Si2 C5 H5A 109.5
Si2 C5 H5B 109.5
H5A C5 H5B 109.5
Si2 C5 H5C 109.5
H5A C5 H5C 109.5
H5B C5 H5C 109.5
Si2 C6 H6A 109.5
Si2 C6 H6B 109.5
H6A C6 H6B 109.5
Si2 C6 H6C 109.5
H6A C6 H6C 109.5
H6B C6 H6C 109.5
Si3 C7 H7A 109.5
Si3 C7 H7B 109.5
H7A C7 H7B 109.5
Si3 C7 H7C 109.5
H7A C7 H7C 109.5
H7B C7 H7C 109.5
Si3 C8 H8A 109.5
Si3 C8 H8B 109.5
H8A C8 H8B 109.5
Si3 C8 H8C 109.5
H8A C8 H8C 109.5
H8B C8 H8C 109.5
Si3 C9 H9A 109.5
Si3 C9 H9B 109.5
H9A C9 H9B 109.5
Si3 C9 H9C 109.5
H9A C9 H9C 109.5
H9B C9 H9C 109.5
Si4 C10 H10A 109.5
Si4 C10 H10B 109.5
H10A C10 H10B 109.5
Si4 C10 H10C 109.5
H10A C10 H10C 109.5
H10B C10 H10C 109.5
Si4 C11 H11A 109.5
Si4 C11 H11B 109.5
H11A C11 H11B 109.5
Si4 C11 H11C 109.5
H11A C11 H11C 109.5
H11B C11 H11C 109.5
Si4 C12 H12A 109.5
Si4 C12 H12B 109.5
H12A C12 H12B 109.5
Si4 C12 H12C 109.5
H12A C12 H12C 109.5
H12B C12 H12C 109.5
Si5 C13 H13A 109.5
Si5 C13 H13B 109.5
H13A C13 H13B 109.5
Si5 C13 H13C 109.5
H13A C13 H13C 109.5
H13B C13 H13C 109.5
Si5 C14 H14A 109.5
Si5 C14 H14B 109.5
H14A C14 H14B 109.5
Si5 C14 H14C 109.5
H14A C14 H14C 109.5
H14B C14 H14C 109.5
Si5 C15 H15A 109.5
Si5 C15 H15B 109.5
H15A C15 H15B 109.5
Si5 C15 H15C 109.5
H15A C15 H15C 109.5
H15B C15 H15C 109.5
Si6 C16 H16A 109.5
Si6 C16 H16B 109.5
H16A C16 H16B 109.5
Si6 C16 H16C 109.5
H16A C16 H16C 109.5
H16B C16 H16C 109.5
Si6 C17 H17A 109.5
Si6 C17 H17B 109.5
H17A C17 H17B 109.5
Si6 C17 H17C 109.5
H17A C17 H17C 109.5
H17B C17 H17C 109.5
Si6 C18 H18A 109.5
Si6 C18 H18B 109.5
H18A C18 H18B 109.5
Si6 C18 H18C 109.5
H18A C18 H18C 109.5
H18B C18 H18C 109.5
N6 C25 C26 113.3(3)
N6 C25 H25A 108.9
C26 C25 H25A 108.9
N6 C25 H25B 108.9
C26 C25 H25B 108.9
H25A C25 H25B 107.7
N7 C26 C25 114.2(3)
N7 C26 Na3 51.73(17)
C25 C26 Na3 80.7(2)
N7 C26 H26A 108.7
C25 C26 H26A 108.7
Na3 C26 H26A 84.7
N7 C26 H26B 108.7
C25 C26 H26B 108.7
Na3 C26 H26B 160.2
H26A C26 H26B 107.6
N6 C27 H27A 109.5
N6 C27 H27B 109.5
H27A C27 H27B 109.5
N6 C27 H27C 109.5
H27A C27 H27C 109.5
H27B C27 H27C 109.5
N6 C28 H28A 109.5
N6 C28 H28B 109.5
H28A C28 H28B 109.5
N6 C28 H28C 109.5
H28A C28 H28C 109.5
H28B C28 H28C 109.5
N7 C29 H29A 109.5
N7 C29 H29B 109.5
H29A C29 H29B 109.5
N7 C29 H29C 109.5
H29A C29 H29C 109.5
H29B C29 H29C 109.5
N7 C30 H30A 109.5
N7 C30 H30B 109.5
H30A C30 H30B 109.5
N7 C30 H30C 109.5
H30A C30 H30C 109.5
H30B C30 H30C 109.5
N4 C19 H19A 109.5
N4 C19 H19B 109.5
H19A C19 H19B 109.5
N4 C19 H19C 109.5
H19A C19 H19C 109.5
H19B C19 H19C 109.5
N4 C20 H20A 109.5
N4 C20 H20B 109.5
H20A C20 H20B 109.5
N4 C20 H20C 109.5
H20A C20 H20C 109.5
H20B C20 H20C 109.5
C22 C21 N4 113.2(5)
C22 C21 H21A 108.9
N4 C21 H21A 108.9
C22 C21 H21B 108.9
N4 C21 H21B 108.9
H21A C21 H21B 107.8
N5 C22 C21 111.7(4)
N5 C22 H22A 109.3
C21 C22 H22A 109.3
N5 C22 H22B 109.3
C21 C22 H22B 109.3
H22A C22 H22B 107.9
N5 C23 H23A 109.5
N5 C23 H23B 109.5
H23A C23 H23B 109.5
N5 C23 H23C 109.5
H23A C23 H23C 109.5
H23B C23 H23C 109.5
N5 C24 H24A 109.5
N5 C24 H24B 109.5
H24A C24 H24B 109.5
N5 C24 H24C 109.5
H24A C24 H24C 109.5
H24B C24 H24C 109.5
N4 C19A H19D 109.5
N4 C19A H19E 109.5
H19D C19A H19E 109.5
N4 C19A H19F 109.5
H19D C19A H19F 109.5
H19E C19A H19F 109.5
N4 C21A C22A 104.4(17)
N4 C21A H21C 110.9
C22A C21A H21C 110.9
N4 C21A H21D 110.9
C22A C21A H21D 110.9
H21C C21A H21D 108.9
N4 C20A H20D 109.5
N4 C20A H20E 109.5
H20D C20A H20E 109.5
N4 C20A H20F 109.5
H20D C20A H20F 109.5
H20E C20A H20F 109.5
N5 C22A C21A 113.2(15)
N5 C22A Na4 52.9(8)
C21A C22A Na4 76.5(11)
N5 C22A H22C 108.9
C21A C22A H22C 108.9
Na4 C22A H22C 87.4
N5 C22A H22D 108.9
C21A C22A H22D 108.9
Na4 C22A H22D 160.3
H22C C22A H22D 107.7
N5 C23A H23D 109.5
N5 C23A H23E 109.5
H23D C23A H23E 109.5
N5 C23A H23F 109.5
H23D C23A H23F 109.5
H23E C23A H23F 109.5
N5 C24A H24D 109.5
N5 C24A H24E 109.5
H24D C24A H24E 109.5
N5 C24A H24F 109.5
H24D C24A H24F 109.5
H24E C24A H24F 109.5

loop_
_geom_bond_atom_site_label_1
_geom_bond_atom_site_label_2
_geom_bond_distance
Na1 N3 2.369(3)
Na1 N1 2.384(3)
Na1 I1 3.1049(15)
Na1 Si1 3.2481(17)
Na1 Si6 3.3064(19)
Na1 Si5 3.3621(18)
Na1 Si2 3.3998(17)
Na1 Na4 3.433(2)
Na1 Na2 3.476(2)
Na2 N1 2.383(3)
Na2 N2 2.394(3)
Na2 I1 3.0964(14)
Na2 Si2 3.2564(17)
Na2 Si3 3.3380(18)
Na2 Si4 3.3537(18)
Na2 Si1 3.3818(17)
Na2 Na3 3.4265(19)
Na3 N2 2.392(3)
Na3 N7 2.475(3)
Na3 N6 2.491(3)
Na3 C26 3.098(4)
Na3 I1 3.1184(15)
Na3 Si4 3.2954(16)
Na3 Si3 3.3301(16)
Na4 N3 2.374(3)
Na4 N4 2.454(4)
Na4 N5 2.518(3)
Na4 C22A 3.12(2)
Na4 I1 3.1297(14)
Na4 Si6 3.3004(18)
Na4 Si5 3.3652(17)
Si1 N1 1.692(3)
Si1 C3 1.873(4)
Si1 C1 1.884(4)
Si1 C2 1.885(5)
Si2 N1 1.690(3)
Si2 C6 1.868(5)
Si2 C5 1.880(5)
Si2 C4 1.880(4)
Si3 N2 1.685(3)
Si3 C9 1.878(4)
Si3 C8 1.880(5)
Si3 C7 1.882(4)
Si4 N2 1.689(3)
Si4 C11 1.875(5)
Si4 C10 1.883(4)
Si4 C12 1.886(5)
Si5 N3 1.693(3)
Si5 C14 1.872(5)
Si5 C13 1.880(5)
Si5 C15 1.882(5)
Si6 N3 1.699(3)
Si6 C17 1.872(5)
Si6 C18 1.883(5)
Si6 C16 1.890(4)
N4 C19 1.446(6)
N4 C20 1.468(6)
N4 C20A 1.470(10)
N4 C21A 1.481(9)
N4 C19A 1.498(10)
N4 C21 1.509(5)
N5 C24 1.465(6)
N5 C23 1.471(6)
N5 C22A 1.473(10)
N5 C23A 1.477(10)
N5 C24A 1.479(10)
N5 C22 1.481(5)
N6 C28 1.460(5)
N6 C25 1.475(5)
N6 C27 1.477(6)
N7 C26 1.463(5)
N7 C30 1.463(5)
N7 C29 1.472(6)
C1 H1A 0.9800
C1 H1B 0.9800
C1 H1C 0.9800
C2 H2A 0.9800
C2 H2B 0.9800
C2 H2C 0.9800
C3 H3A 0.9800
C3 H3B 0.9800
C3 H3C 0.9800
C4 H4A 0.9800
C4 H4B 0.9800
C4 H4C 0.9800
C5 H5A 0.9800
C5 H5B 0.9800
C5 H5C 0.9800
C6 H6A 0.9800
C6 H6B 0.9800
C6 H6C 0.9800
C7 H7A 0.9800
C7 H7B 0.9800
C7 H7C 0.9800
C8 H8A 0.9800
C8 H8B 0.9800
C8 H8C 0.9800
C9 H9A 0.9800
C9 H9B 0.9800
C9 H9C 0.9800
C10 H10A 0.9800
C10 H10B 0.9800
C10 H10C 0.9800
C11 H11A 0.9800
C11 H11B 0.9800
C11 H11C 0.9800
C12 H12A 0.9800
C12 H12B 0.9800
C12 H12C 0.9800
C13 H13A 0.9800
C13 H13B 0.9800
C13 H13C 0.9800
C14 H14A 0.9800
C14 H14B 0.9800
C14 H14C 0.9800
C15 H15A 0.9800
C15 H15B 0.9800
C15 H15C 0.9800
C16 H16A 0.9800
C16 H16B 0.9800
C16 H16C 0.9800
C17 H17A 0.9800
C17 H17B 0.9800
C17 H17C 0.9800
C18 H18A 0.9800
C18 H18B 0.9800
C18 H18C 0.9800
C25 C26 1.509(6)
C25 H25A 0.9900
C25 H25B 0.9900
C26 H26A 0.9900
C26 H26B 0.9900
C27 H27A 0.9800
C27 H27B 0.9800
C27 H27C 0.9800
C28 H28A 0.9800
C28 H28B 0.9800
C28 H28C 0.9800
C29 H29A 0.9800
C29 H29B 0.9800
C29 H29C 0.9800
C30 H30A 0.9800
C30 H30B 0.9800
C30 H30C 0.9800
C19 H19A 0.9800
C19 H19B 0.9800
C19 H19C 0.9800
C20 H20A 0.9800
C20 H20B 0.9800
C20 H20C 0.9800
C21 C22 1.506(6)
C21 H21A 0.9900
C21 H21B 0.9900
C22 H22A 0.9900
C22 H22B 0.9900
C23 H23A 0.9800
C23 H23B 0.9800
C23 H23C 0.9800
C24 H24A 0.9800
C24 H24B 0.9800
C24 H24C 0.9800
C19A H19D 0.9800
C19A H19E 0.9800
C19A H19F 0.9800
C21A C22A 1.528(10)
C21A H21C 0.9900
C21A H21D 0.9900
C20A H20D 0.9800
C20A H20E 0.9800
C20A H20F 0.9800
C22A H22C 0.9900
C22A H22D 0.9900
C23A H23D 0.9800
C23A H23E 0.9800
C23A H23F 0.9800
C24A H24D 0.9800
C24A H24E 0.9800
C24A H24F 0.9800

loop_
_geom_torsion_atom_site_label_1
_geom_torsion_atom_site_label_2
_geom_torsion_atom_site_label_3
_geom_torsion_atom_site_label_4
_geom_torsion
C6 Si2 N1 Si1 -76.9(3)
C5 Si2 N1 Si1 46.5(3)
C4 Si2 N1 Si1 165.0(2)
Na2 Si2 N1 Si1 130.9(3)
Na1 Si2 N1 Si1 -128.8(3)
C6 Si2 N1 Na2 152.3(2)
C5 Si2 N1 Na2 -84.4(2)
C4 Si2 N1 Na2 34.2(2)
Na1 Si2 N1 Na2 100.28(17)
C6 Si2 N1 Na1 52.0(2)
C5 Si2 N1 Na1 175.3(2)
C4 Si2 N1 Na1 -66.1(2)
Na2 Si2 N1 Na1 -100.28(17)
C3 Si1 N1 Si2 47.3(3)
C1 Si1 N1 Si2 165.7(2)
C2 Si1 N1 Si2 -75.8(3)
Na1 Si1 N1 Si2 131.8(3)
Na2 Si1 N1 Si2 -128.5(3)
C3 Si1 N1 Na2 175.8(2)
C1 Si1 N1 Na2 -65.8(2)
C2 Si1 N1 Na2 52.7(2)
Na1 Si1 N1 Na2 -99.72(17)
C3 Si1 N1 Na1 -84.5(2)
C1 Si1 N1 Na1 33.9(2)
C2 Si1 N1 Na1 152.4(2)
Na2 Si1 N1 Na1 99.72(17)
C9 Si3 N2 Si4 56.4(3)
C8 Si3 N2 Si4 -66.2(3)
C7 Si3 N2 Si4 175.5(3)
Na3 Si3 N2 Si4 -128.5(3)
Na2 Si3 N2 Si4 133.5(3)
C9 Si3 N2 Na3 -175.04(18)
C8 Si3 N2 Na3 62.3(2)
C7 Si3 N2 Na3 -56.0(2)
Na2 Si3 N2 Na3 -98.00(17)
C9 Si3 N2 Na2 -77.0(2)
C8 Si3 N2 Na2 160.27(19)
C7 Si3 N2 Na2 42.0(2)
Na3 Si3 N2 Na2 98.00(17)
C11 Si4 N2 Si3 51.0(3)
C10 Si4 N2 Si3 169.1(2)
C12 Si4 N2 Si3 -71.0(3)
Na3 Si4 N2 Si3 129.2(3)
Na2 Si4 N2 Si3 -133.3(3)
C11 Si4 N2 Na3 -78.2(2)
C10 Si4 N2 Na3 39.8(2)
C12 Si4 N2 Na3 159.7(2)
Na2 Si4 N2 Na3 97.51(16)
C11 Si4 N2 Na2 -175.71(19)
C10 Si4 N2 Na2 -57.7(2)
C12 Si4 N2 Na2 62.2(2)
Na3 Si4 N2 Na2 -97.51(16)
C14 Si5 N3 Si6 -69.7(3)
C13 Si5 N3 Si6 171.4(2)
C15 Si5 N3 Si6 52.8(3)
Na1 Si5 N3 Si6 -129.8(3)
Na4 Si5 N3 Si6 128.9(3)
C14 Si5 N3 Na1 60.0(3)
C13 Si5 N3 Na1 -58.8(2)
C15 Si5 N3 Na1 -177.5(3)
Na4 Si5 N3 Na1 -101.29(19)
C14 Si5 N3 Na4 161.3(2)
C13 Si5 N3 Na4 42.5(2)
C15 Si5 N3 Na4 -76.2(3)
Na1 Si5 N3 Na4 101.29(19)
C17 Si6 N3 Si5 52.6(3)
C18 Si6 N3 Si5 -69.3(3)
C16 Si6 N3 Si5 172.4(2)
Na4 Si6 N3 Si5 -130.4(3)
Na1 Si6 N3 Si5 131.0(3)
C17 Si6 N3 Na1 -78.4(3)
C18 Si6 N3 Na1 159.74(19)
C16 Si6 N3 Na1 41.4(2)
Na4 Si6 N3 Na1 98.63(17)
C17 Si6 N3 Na4 -177.0(2)
C18 Si6 N3 Na4 61.1(2)
C16 Si6 N3 Na4 -57.2(2)
Na1 Si6 N3 Na4 -98.63(17)
C28 N6 C25 C26 -81.9(4)
C27 N6 C25 C26 159.1(4)
Na3 N6 C25 C26 32.3(4)
C30 N7 C26 C25 175.4(4)
C29 N7 C26 C25 -64.6(4)
Na3 N7 C26 C25 54.6(4)
C30 N7 C26 Na3 120.8(3)
C29 N7 C26 Na3 -119.2(3)
N6 C25 C26 N7 -65.2(5)
N6 C25 C26 Na3 -24.8(3)
C19 N4 C21 C22 68.6(6)
C20 N4 C21 C22 -171.2(5)
C20A N4 C21 C22 -163.0(16)
C21A N4 C21 C22 43.3(12)
C19A N4 C21 C22 86.7(18)
Na4 N4 C21 C22 -52.1(5)
C24 N5 C22 C21 76.3(8)
C23 N5 C22 C21 -167.1(6)
C22A N5 C22 C21 37(3)
C23A N5 C22 C21 -158(2)
C24A N5 C22 C21 82(3)
Na4 N5 C22 C21 -38.7(6)
N4 C21 C22 N5 66.8(7)
C19 N4 C21A C22A 165.3(16)
C20 N4 C21A C22A -93.6(17)
C20A N4 C21A C22A -71(2)
C19A N4 C21A C22A 169.3(17)
C21 N4 C21A C22A -39.3(8)
Na4 N4 C21A C22A 55.7(14)
C24 N5 C22A C21A 157.5(19)
C23 N5 C22A C21A -88(2)
C23A N5 C22A C21A -76(3)
C24A N5 C22A C21A 159(3)
C22 N5 C22A C21A -59(2)
Na4 N5 C22A C21A 50(2)
C24 N5 C22A Na4 107.5(7)
C23 N5 C22A Na4 -137.8(10)
C23A N5 C22A Na4 -126(2)
C24A N5 C22A Na4 109(3)
C22 N5 C22A Na4 -109(3)
N4 C21A C22A N5 -80(2)
N4 C21A C22A Na4 -40.7(11)
